data_2000184
loop_
_publ_author_name
'Mullica, D. F.'
'Sappenfield, E. L.'

_publ_section_title
;
 Structure of gadolinium hexacyanoferrate(III) tetrahydrate
;
_journal_issue 11
_journal_name_full 'Acta Crystallographica Section C'
_journal_page_first 2433
_journal_page_last 2435
_journal_paper_doi 10.1107/S0108270191006364
_journal_volume 47
_journal_year 1991
_chemical_formula_moiety 'Fe1 Gd1 6(C1 N1),4(H2 O1)'
_chemical_formula_sum 'C6 H8 Fe Gd N6 O4'
_chemical_formula_weight 441.26
_symmetry_cell_setting orthorhombic
_symmetry_space_group_name_Hall '-C 2c 2'
_symmetry_space_group_name_H-M 'C m c m'
_cell_angle_alpha 90
_cell_angle_beta 90
_cell_angle_gamma 90
_cell_formula_units_Z 4
_cell_length_a 7.3964(3)
_cell_length_b 12.8372(5)
_cell_length_c 13.6726(4)
_cell_volume 1298.20(8)
_diffrn_radiation_type Mo
_diffrn_radiation_wavelength 0.71073
_exptl_absorpt_coefficient_mu 6.223
_exptl_crystal_density_diffrn 2.26
_exptl_crystal_density_meas 2.23(2)
_exptl_crystal_F_000 832
_cod_data_source_file st0519.cif
_cod_data_source_block st0519a
_cod_original_cell_volume 1298.21(8)
_cod_original_formula_sum 'C6 H8 Fe1 Gd1 N6 O4'
_cod_database_code 2000184

loop_
_atom_site_label
_atom_site_fract_x
_atom_site_fract_y
_atom_site_fract_z
_atom_site_U_iso_or_equiv
Gd .0 .323500(10) .25 0.01081(4)
Fe .0 .0 .0 0.01100(10)
C(1) .3147(3) .4526(2) .0890(2) 0.0183(4)
C(2) .0 .1359(2) .0593(2) 0.0181(6)
N(1) .2025(3) .4233(2) .1405(2) 0.0226(5)
N(2) .0 .2161(2) .0972(2) 0.0260(7)
O(1) .2610(4) .2164(2) .25 0.0341(6)
O(2) .0 .6567(2) .0996(3) 0.0372(8)

loop_
_geom_bond_atom_site_label_1
_geom_bond_atom_site_label_2
_geom_bond_distance
Gd N(1) 2.475(2)
Gd N(2) 2.503(2)
Gd O(1) 2.370(2)
Fe C(1) 1.931(2)
Fe C(2) 1.923(3)
C(1) N(1) 1.152(3)
C(2) N(2) 1.153(4)
O(1) O(2) 2.818(3)
N(2) O(2) 3.147(4)
